data_7153542
loop_
_publ_author_name
'Cruz, Carla'
'Delgado, Rita'
'Drew, Michael G. B.'
'F&#xFFFD;lix, V&#xFFFD;tor'

_publ_section_title
;
 Supramolecular aggregates between carboxylate anions and an octaaza
 macrocyclic receptor
;
_journal_issue 20
_journal_name_full 'Organic &amp;  Biomolecular Chemistry'
_journal_page_first 2911
_journal_page_last 2918
_journal_paper_doi 10.1039/b412059k
_journal_volume 2
_journal_year 2004
_chemical_formula_moiety
;
(H6Me2[28]py2N6)(4,4'-dibenzoate)2([PF6]2.4H2O
;
_chemical_formula_sum 'C56 H78 F12 N8 O12 P2'
_chemical_formula_weight 1345.20
_chemical_name_systematic
;
?
;
_space_group_IT_number 14
_symmetry_cell_setting monoclinic
_symmetry_space_group_name_Hall '-P 2ybc'
_symmetry_space_group_name_H-M 'P 1 21/c 1'
_atom_sites_solution_hydrogens geom
_atom_sites_solution_primary direct
_atom_sites_solution_secondary difmap
_audit_creation_method SHELXL-97
_cell_angle_alpha 90.00
_cell_angle_beta 93.41(10)
_cell_angle_gamma 90.00
_cell_formula_units_Z 2
_cell_length_a 8.040(10)
_cell_length_b 28.570(29)
_cell_length_c 13.420(15)
_cell_measurement_temperature 293(2)
_cell_volume 3077(6)
_computing_data_reduction 'W. Kabsch, J. Appl. Crystallogr. 21,916,1983'
_computing_molecular_graphics 'PLATON (Spek, 1999)'
_computing_publication_material 'SHELXL-97 (Sheldrick, 1997)'
_computing_structure_refinement 'SHELXL-97 (Sheldrick, 1997)'
_computing_structure_solution 'SHELXS-97 (Sheldrick, 1990)'
_diffrn_ambient_temperature 293(2)
_diffrn_measured_fraction_theta_full 0.840
_diffrn_measured_fraction_theta_max 0.840
_diffrn_measurement_device_type 'MAR research image plate system'
_diffrn_radiation_monochromator graphite
_diffrn_radiation_source 'fine-focus sealed tube'
_diffrn_radiation_type MoK\a
_diffrn_radiation_wavelength 0.71073
_diffrn_reflns_av_R_equivalents 0.1446
_diffrn_reflns_av_sigmaI/netI 0.1535
_diffrn_reflns_limit_h_max 8
_diffrn_reflns_limit_h_min -8
_diffrn_reflns_limit_k_max 31
_diffrn_reflns_limit_k_min -32
_diffrn_reflns_limit_l_max 15
_diffrn_reflns_limit_l_min -15
_diffrn_reflns_number 11010
_diffrn_reflns_theta_full 24.52
_diffrn_reflns_theta_max 24.52
_diffrn_reflns_theta_min 1.68
_exptl_absorpt_coefficient_mu 0.174
_exptl_absorpt_correction_T_max 1.000
_exptl_absorpt_correction_T_min 0.878
_exptl_absorpt_correction_type 'Empirical, DIFABS, N.Walker and D.Stuart, Acta Cryst. 1983, A39 158'
_exptl_crystal_density_diffrn 1.452
_exptl_crystal_density_method 'not measured'
_exptl_crystal_F_000 1408
_refine_diff_density_max 0.587
_refine_diff_density_min -0.287
_refine_diff_density_rms 0.074
_refine_ls_extinction_method none
_refine_ls_goodness_of_fit_ref 1.077
_refine_ls_hydrogen_treatment mixed
_refine_ls_matrix_type full
_refine_ls_number_parameters 423
_refine_ls_number_reflns 4420
_refine_ls_number_restraints 6
_refine_ls_restrained_S_all 1.076
_refine_ls_R_factor_all 0.1522
_refine_ls_R_factor_gt 0.0956
_refine_ls_shift/su_max 0.000
_refine_ls_shift/su_mean 0.000
_refine_ls_structure_factor_coef Fsqd
_refine_ls_weighting_details 'w=1/[\s^2^(Fo^2^)+(0.0525P)^2^+7.3940P] where P=(Fo^2^+2Fc^2^)/3'
_refine_ls_weighting_scheme calc
_refine_ls_wR_factor_gt 0.1806
_refine_ls_wR_factor_ref 0.2043
_reflns_number_gt 2611
_reflns_number_total 4420
_reflns_threshold_expression >2sigma(I)
_cod_data_source_file b412059ksup1.cif
_cod_data_source_block compound_2
_cod_depositor_comments
;
The following automatic conversions were performed:

'_symmetry_cell_setting' value 'Monoclinic' changed to 'monoclinic'
according to /home/saulius/struct/CIF-dictionaries/cif_core.dic
dictionary named 'cif_core.dic' version 2.4.2 from 2011-04-26.

Automatic conversion script
Id: cif_fix_values 1891 2012-01-12 08:04:46Z andrius 

The following automatic conversions were performed:

'_refine_ls_weighting_scheme' value 'calc
w=1/[\s^2^(Fo^2^)+(0.0525P)^2^+7.3940P] where P=(Fo^2^+2Fc^2^)/3' was
changed to 'calc'. New tag '_refine_ls_weighting_details' was
created. The value of the new tag was set to
'w=1/[\s^2^(Fo^2^)+(0.0525P)^2^+7.3940P] where P=(Fo^2^+2Fc^2^)/3'.

Automatic conversion script
Id: cif_fix_values 3143 2015-03-26 13:38:13Z robertas 
;
_cod_original_sg_symbol_H-M P21/c
_cod_database_code 7153542

loop_
_symmetry_equiv_pos_as_xyz
'x, y, z'
'-x, y+1/2, -z+1/2'
'-x, -y, -z'
'x, -y-1/2, z-1/2'

loop_
_atom_site_label
_atom_site_type_symbol
_atom_site_fract_x
_atom_site_fract_y
_atom_site_fract_z
_atom_site_U_iso_or_equiv
_atom_site_adp_type
_atom_site_occupancy
_atom_site_calc_flag
_atom_site_refinement_flags
P P 0.3623(2) 0.37229(7) 0.03261(17) 0.0382(5) Uani 1 d .
F11 F 0.3468(8) 0.3354(2) -0.0516(5) 0.106(2) Uani 1 d .
F12 F 0.2306(8) 0.34528(18) 0.0879(5) 0.115(3) Uani 1 d .
F13 F 0.3788(8) 0.4091(2) 0.1183(5) 0.104(2) Uani 1 d .
F14 F 0.2218(6) 0.4023(2) -0.0170(5) 0.108(2) Uani 1 d .
F15 F 0.4927(6) 0.3990(2) -0.0272(4) 0.0894(19) Uani 1 d .
F16 F 0.5043(9) 0.3427(3) 0.0805(5) 0.153(3) Uani 1 d .
O18 O 0.4762(5) 0.41778(14) 0.3831(3) 0.0294(11) Uani 1 d .
O19 O 0.6530(5) 0.41942(15) 0.5152(4) 0.0300(12) Uani 1 d .
C17 C 0.5892(7) 0.4002(2) 0.4374(6) 0.0249(17) Uani 1 d .
C11 C 0.6522(7) 0.3529(2) 0.4116(5) 0.0215(15) Uani 1 d .
C12 C 0.7242(7) 0.3239(2) 0.4822(5) 0.0284(17) Uani 1 d .
H12 H 0.7363 0.3342 0.5479 0.034 Uiso 1 calc R
C13 C 0.7797(8) 0.2799(2) 0.4599(6) 0.0320(18) Uani 1 d .
H13 H 0.8255 0.2608 0.5104 0.038 Uiso 1 calc R
C14 C 0.7676(7) 0.2640(2) 0.3633(5) 0.0258(16) Uani 1 d .
C15 C 0.6955(7) 0.2934(2) 0.2913(5) 0.0264(16) Uani 1 d .
H15 H 0.6854 0.2834 0.2253 0.032 Uiso 1 calc R
C16 C 0.6385(7) 0.3368(2) 0.3150(5) 0.0281(17) Uani 1 d .
H16 H 0.5898 0.3558 0.2650 0.034 Uiso 1 calc R
C24 C 0.8252(7) 0.2161(2) 0.3395(5) 0.0249(16) Uani 1 d .
C23 C 0.7953(8) 0.1792(2) 0.4018(6) 0.0369(19) Uani 1 d .
H23 H 0.7363 0.1841 0.4584 0.044 Uiso 1 calc R
C22 C 0.8522(8) 0.1350(2) 0.3806(5) 0.0315(18) Uani 1 d .
H22 H 0.8291 0.1104 0.4231 0.038 Uiso 1 calc R
C21 C 0.9417(7) 0.1262(2) 0.2990(5) 0.0237(15) Uani 1 d .
C26 C 0.9705(8) 0.1632(2) 0.2365(5) 0.0303(18) Uani 1 d .
H26 H 1.0295 0.1583 0.1799 0.036 Uiso 1 calc R
C25 C 0.9131(8) 0.2073(2) 0.2569(5) 0.0349(19) Uani 1 d .
H25 H 0.9343 0.2317 0.2137 0.042 Uiso 1 calc R
C27 C 1.0061(7) 0.0783(2) 0.2807(5) 0.0243(16) Uani 1 d .
O28 O 1.1059(5) 0.07349(15) 0.2151(3) 0.0341(12) Uani 1 d .
O29 O 0.9559(5) 0.04567(15) 0.3321(4) 0.0374(13) Uani 1 d .
C35 C 1.3980(7) 0.1558(2) 0.1626(5) 0.0261(17) Uani 1 d .
C34 C 1.4003(9) 0.1994(3) 0.2032(6) 0.048(2) Uani 1 d .
H34A H 1.4457 0.2040 0.2678 0.058 Uiso 1 calc R
C33 C 1.3368(11) 0.2360(3) 0.1501(7) 0.060(3) Uani 1 d .
H33 H 1.3382 0.2659 0.1775 0.072 Uiso 1 calc R
C32 C 1.2717(9) 0.2285(2) 0.0572(6) 0.045(2) Uani 1 d .
H32 H 1.2258 0.2529 0.0189 0.054 Uiso 1 calc R
C31 C 1.2749(7) 0.1833(2) 0.0201(6) 0.0279(17) Uani 1 d .
N36 N 1.3373(6) 0.14684(17) 0.0709(4) 0.0227(13) Uani 1 d .
C37 C 1.2113(8) 0.1744(2) -0.0848(6) 0.0369(19) Uani 1 d .
H37A H 1.1113 0.1928 -0.0989 0.044 Uiso 1 calc R
H37B H 1.2941 0.1847 -0.1297 0.044 Uiso 1 calc R
N38 N 1.1731(6) 0.12482(18) -0.1044(4) 0.0269(14) Uani 1 d .
H38A H 1.1071 0.1139 -0.0577 0.032 Uiso 1 calc R
H38B H 1.2681 0.1081 -0.1007 0.032 Uiso 1 calc R
C39 C 1.0890(8) 0.1193(2) -0.2039(6) 0.040(2) Uani 1 d .
H39A H 1.1675 0.1258 -0.2542 0.048 Uiso 1 calc R
H39B H 0.9991 0.1419 -0.2119 0.048 Uiso 1 calc R
C40 C 1.0203(8) 0.0713(2) -0.2196(5) 0.0365(18) Uani 1 d .
H40A H 0.9398 0.0646 -0.1705 0.044 Uiso 1 calc R
H40B H 1.1090 0.0484 -0.2127 0.044 Uiso 1 calc R
C41 C 0.9373(7) 0.0695(2) -0.3239(5) 0.0295(17) Uani 1 d .
H41A H 0.8637 0.0962 -0.3333 0.035 Uiso 1 calc R
H41B H 1.0222 0.0719 -0.3720 0.035 Uiso 1 calc R
N42 N 0.8397(6) 0.02603(17) -0.3442(4) 0.0243(13) Uani 1 d .
H42 H 0.9094 0.0013 -0.3327 0.029 Uiso 1 calc R
C421 C 0.7853(8) 0.0257(2) -0.4508(5) 0.0369(19) Uani 1 d .
H42A H 0.7035 0.0498 -0.4638 0.044 Uiso 1 calc R
H42B H 0.7375 -0.0042 -0.4682 0.044 Uiso 1 calc R
H42C H 0.8793 0.0314 -0.4900 0.044 Uiso 1 calc R
C43 C 0.6986(7) 0.0211(2) -0.2769(5) 0.0264(16) Uani 1 d .
H43A H 0.6434 0.0512 -0.2723 0.032 Uiso 1 calc R
H43B H 0.7437 0.0129 -0.2106 0.032 Uiso 1 calc R
C44 C 0.5709(8) -0.0151(2) -0.3108(5) 0.0316(18) Uani 1 d .
H44A H 0.4970 -0.0022 -0.3635 0.038 Uiso 1 calc R
H44B H 0.6268 -0.0421 -0.3375 0.038 Uiso 1 calc R
C45 C 0.4714(7) -0.0302(2) -0.2259(5) 0.0333(18) Uani 1 d .
H45A H 0.4603 -0.0042 -0.1804 0.040 Uiso 1 calc R
H45B H 0.3606 -0.0393 -0.2512 0.040 Uiso 1 calc R
N46 N 0.5511(6) -0.06991(17) -0.1713(4) 0.0246(13) Uani 1 d .
H46A H 0.6610 -0.0641 -0.1627 0.030 Uiso 1 calc R
H46B H 0.5104 -0.0714 -0.1104 0.030 Uiso 1 calc R
C47 C 0.5291(9) -0.1151(2) -0.2186(6) 0.0386(19) Uani 1 d .
H47A H 0.5776 -0.1139 -0.2831 0.046 Uiso 1 calc R
H47B H 0.4106 -0.1207 -0.2309 0.046 Uiso 1 calc R
O100 O 0.9855(7) 0.0847(2) 0.0258(4) 0.0593(17) Uani 1 d D
H101 H 0.883(3) 0.081(2) 0.025(5) 0.05(2) Uiso 1 d D
H102 H 1.024(7) 0.076(3) 0.081(3) 0.05(3) Uiso 1 d D
O200 O 0.2820(12) 0.4839(2) 0.5197(7) 0.091(3) Uani 1 d D
H201 H 0.180(3) 0.483(3) 0.511(10) 0.15(7) Uiso 1 d D
H202 H 0.309(8) 0.5108(13) 0.506(7) 0.07(3) Uiso 1 d D

loop_
_atom_site_aniso_label
_atom_site_aniso_U_11
_atom_site_aniso_U_22
_atom_site_aniso_U_33
_atom_site_aniso_U_23
_atom_site_aniso_U_13
_atom_site_aniso_U_12
P 0.0495(12) 0.0311(11) 0.0346(13) 0.0030(10) 0.0076(9) 0.0027(9)
F11 0.160(6) 0.083(4) 0.079(5) -0.046(4) 0.055(4) -0.041(4)
F12 0.173(6) 0.057(3) 0.127(6) -0.008(4) 0.106(5) -0.030(4)
F13 0.135(5) 0.090(4) 0.087(5) -0.054(4) 0.024(4) -0.036(4)
F14 0.075(4) 0.105(5) 0.142(6) 0.034(5) -0.024(4) 0.022(3)
F15 0.091(4) 0.104(4) 0.076(4) 0.016(4) 0.027(3) -0.035(3)
F16 0.153(6) 0.227(8) 0.076(5) 0.038(6) -0.010(5) 0.117(6)
O18 0.032(3) 0.020(2) 0.036(3) 0.006(2) 0.003(2) 0.0040(19)
O19 0.027(2) 0.027(3) 0.035(3) -0.011(2) 0.002(2) -0.0022(19)
C17 0.009(3) 0.022(4) 0.044(5) 0.014(4) 0.008(3) 0.003(3)
C11 0.018(3) 0.021(4) 0.026(5) 0.002(3) 0.009(3) -0.003(3)
C12 0.036(4) 0.034(4) 0.015(4) -0.005(3) -0.001(3) 0.008(3)
C13 0.048(4) 0.019(4) 0.028(5) 0.006(3) -0.001(3) 0.010(3)
C14 0.030(4) 0.015(4) 0.033(5) -0.002(3) 0.007(3) -0.002(3)
C15 0.043(4) 0.023(4) 0.013(4) -0.001(3) 0.000(3) 0.002(3)
C16 0.037(4) 0.024(4) 0.023(5) 0.008(3) -0.002(3) 0.007(3)
C24 0.024(3) 0.022(4) 0.030(5) 0.002(3) 0.005(3) 0.003(3)
C23 0.048(4) 0.025(4) 0.039(5) 0.004(4) 0.017(4) 0.004(3)
C22 0.043(4) 0.020(4) 0.032(5) 0.012(3) 0.005(3) 0.003(3)
C21 0.019(3) 0.025(4) 0.028(4) 0.006(3) 0.006(3) 0.003(3)
C26 0.036(4) 0.026(4) 0.030(5) -0.001(3) 0.016(3) 0.013(3)
C25 0.041(4) 0.031(4) 0.035(5) 0.013(4) 0.013(4) 0.014(3)
C27 0.025(4) 0.027(4) 0.021(4) -0.005(3) 0.004(3) 0.007(3)
O28 0.039(3) 0.036(3) 0.029(3) 0.003(2) 0.011(2) 0.014(2)
O29 0.049(3) 0.024(3) 0.041(4) 0.005(3) 0.021(3) 0.003(2)
C35 0.021(3) 0.021(4) 0.036(5) -0.002(4) 0.004(3) -0.016(3)
C34 0.063(5) 0.036(5) 0.042(6) -0.008(4) -0.018(4) -0.019(4)
C33 0.104(7) 0.016(4) 0.057(7) -0.016(5) -0.016(6) -0.001(4)
C32 0.071(5) 0.013(4) 0.049(6) 0.005(4) -0.005(5) 0.003(3)
C31 0.015(3) 0.033(4) 0.036(5) 0.010(4) 0.001(3) 0.001(3)
N36 0.022(3) 0.023(3) 0.023(4) -0.004(3) -0.002(3) -0.002(2)
C37 0.040(4) 0.032(4) 0.038(5) 0.008(4) -0.004(4) -0.001(3)
N38 0.017(3) 0.039(4) 0.025(4) -0.001(3) 0.001(2) 0.000(2)
C39 0.037(4) 0.049(5) 0.034(5) 0.008(4) -0.006(4) -0.020(3)
C40 0.048(4) 0.036(4) 0.025(5) 0.010(4) -0.008(4) -0.005(3)
C41 0.027(4) 0.030(4) 0.031(5) 0.001(4) 0.006(3) 0.003(3)
N42 0.034(3) 0.018(3) 0.021(4) 0.004(3) 0.004(3) 0.004(2)
C421 0.048(4) 0.034(4) 0.029(5) 0.002(4) 0.006(4) -0.005(3)
C43 0.035(4) 0.026(4) 0.020(4) 0.000(3) 0.013(3) 0.006(3)
C44 0.044(4) 0.022(4) 0.028(5) 0.009(3) -0.008(3) -0.003(3)
C45 0.026(4) 0.039(4) 0.037(5) 0.012(4) 0.012(3) 0.007(3)
N46 0.030(3) 0.025(3) 0.020(3) 0.008(3) 0.007(2) -0.006(2)
C47 0.048(4) 0.033(5) 0.033(5) 0.000(4) -0.004(4) -0.006(3)
O100 0.028(3) 0.113(5) 0.036(4) 0.019(4) 0.002(3) -0.013(3)
O200 0.121(7) 0.050(5) 0.096(7) 0.036(4) -0.027(5) -0.029(4)

loop_
_atom_type_symbol
_atom_type_description
_atom_type_scat_dispersion_real
_atom_type_scat_dispersion_imag
_atom_type_scat_source
C C 0.0033 0.0016 'International Tables Vol C Tables 4.2.6.8 and 6.1.1.4'
H H 0.0000 0.0000 'International Tables Vol C Tables 4.2.6.8 and 6.1.1.4'
N N 0.0061 0.0033 'International Tables Vol C Tables 4.2.6.8 and 6.1.1.4'
O O 0.0106 0.0060 'International Tables Vol C Tables 4.2.6.8 and 6.1.1.4'
P P 0.1023 0.0942 'International Tables Vol C Tables 4.2.6.8 and 6.1.1.4'
F F 0.0171 0.0103 'International Tables Vol C Tables 4.2.6.8 and 6.1.1.4'

loop_
_geom_angle_atom_site_label_1
_geom_angle_atom_site_label_2
_geom_angle_atom_site_label_3
_geom_angle
_geom_angle_site_symmetry_1
_geom_angle_site_symmetry_3
F16 P F12 92.2(4) . .
F16 P F14 178.9(4) . .
F12 P F14 88.8(4) . .
F16 P F11 87.5(4) . .
F12 P F11 89.0(3) . .
F14 P F11 92.2(4) . .
F16 P F15 88.7(4) . .
F12 P F15 177.9(4) . .
F14 P F15 90.2(3) . .
F11 P F15 89.1(3) . .
F16 P F13 92.0(4) . .
F12 P F13 90.8(3) . .
F14 P F13 88.3(4) . .
F11 P F13 179.4(4) . .
F15 P F13 91.1(3) . .
O18 C17 O19 124.0(6) . .
O18 C17 C11 118.6(7) . .
O19 C17 C11 117.3(6) . .
C12 C11 C16 117.3(6) . .
C12 C11 C17 121.8(6) . .
C16 C11 C17 120.8(6) . .
C11 C12 C13 122.4(7) . .
C11 C12 H12 118.8 . .
C13 C12 H12 118.8 . .
C14 C13 C12 120.2(7) . .
C14 C13 H13 119.9 . .
C12 C13 H13 119.9 . .
C13 C14 C15 117.7(6) . .
C13 C14 C24 120.1(6) . .
C15 C14 C24 122.1(6) . .
C16 C15 C14 121.4(6) . .
C16 C15 H15 119.3 . .
C14 C15 H15 119.3 . .
C15 C16 C11 120.9(6) . .
C15 C16 H16 119.5 . .
C11 C16 H16 119.5 . .
C25 C24 C23 117.9(6) . .
C25 C24 C14 121.6(6) . .
C23 C24 C14 120.5(6) . .
C24 C23 C22 120.3(7) . .
C24 C23 H23 119.8 . .
C22 C23 H23 119.8 . .
C21 C22 C23 122.0(6) . .
C21 C22 H22 119.0 . .
C23 C22 H22 119.0 . .
C22 C21 C26 117.5(6) . .
C22 C21 C27 120.4(6) . .
C26 C21 C27 122.1(6) . .
C25 C26 C21 120.7(6) . .
C25 C26 H26 119.6 . .
C21 C26 H26 119.6 . .
C24 C25 C26 121.6(6) . .
C24 C25 H25 119.2 . .
C26 C25 H25 119.2 . .
O28 C27 O29 124.0(6) . .
O28 C27 C21 117.9(6) . .
O29 C27 C21 118.1(6) . .
N36 C35 C34 123.1(7) . .
N36 C35 C47 115.7(6) . 3_755
C34 C35 C47 121.2(7) . 3_755
C33 C34 C35 120.2(8) . .
C33 C34 H34A 119.9 . .
C35 C34 H34A 119.9 . .
C32 C33 C34 118.9(7) . .
C32 C33 H33 120.6 . .
C34 C33 H33 120.6 . .
C33 C32 C31 118.0(7) . .
C33 C32 H32 121.0 . .
C31 C32 H32 121.0 . .
N36 C31 C32 124.2(7) . .
N36 C31 C37 116.6(6) . .
C32 C31 C37 119.2(6) . .
C35 N36 C31 115.7(6) . .
N38 C37 C31 113.0(6) . .
N38 C37 H37A 109.0 . .
C31 C37 H37A 109.0 . .
N38 C37 H37B 109.0 . .
C31 C37 H37B 109.0 . .
H37A C37 H37B 107.8 . .
C37 N38 C39 110.2(6) . .
C37 N38 H38A 109.6 . .
C39 N38 H38A 109.6 . .
C37 N38 H38B 109.6 . .
C39 N38 H38B 109.6 . .
H38A N38 H38B 108.1 . .
N38 C39 C40 112.0(6) . .
N38 C39 H39A 109.2 . .
C40 C39 H39A 109.2 . .
N38 C39 H39B 109.2 . .
C40 C39 H39B 109.2 . .
H39A C39 H39B 107.9 . .
C39 C40 C41 107.6(6) . .
C39 C40 H40A 110.2 . .
C41 C40 H40A 110.2 . .
C39 C40 H40B 110.2 . .
C41 C40 H40B 110.2 . .
H40A C40 H40B 108.5 . .
N42 C41 C40 113.5(5) . .
N42 C41 H41A 108.9 . .
C40 C41 H41A 108.9 . .
N42 C41 H41B 108.9 . .
C40 C41 H41B 108.9 . .
H41A C41 H41B 107.7 . .
C421 N42 C41 107.9(5) . .
C421 N42 C43 113.2(5) . .
C41 N42 C43 112.2(5) . .
C421 N42 H42 107.8 . .
C41 N42 H42 107.8 . .
C43 N42 H42 107.8 . .
N42 C421 H42A 109.5 . .
N42 C421 H42B 109.5 . .
H42A C421 H42B 109.5 . .
N42 C421 H42C 109.5 . .
H42A C421 H42C 109.5 . .
H42B C421 H42C 109.5 . .
N42 C43 C44 114.1(5) . .
N42 C43 H43A 108.7 . .
C44 C43 H43A 108.7 . .
N42 C43 H43B 108.7 . .
C44 C43 H43B 108.7 . .
H43A C43 H43B 107.6 . .
C45 C44 C43 110.7(6) . .
C45 C44 H44A 109.5 . .
C43 C44 H44A 109.5 . .
C45 C44 H44B 109.5 . .
C43 C44 H44B 109.5 . .
H44A C44 H44B 108.1 . .
N46 C45 C44 111.3(5) . .
N46 C45 H45A 109.4 . .
C44 C45 H45A 109.4 . .
N46 C45 H45B 109.4 . .
C44 C45 H45B 109.4 . .
H45A C45 H45B 108.0 . .
C47 N46 C45 115.5(5) . .
C47 N46 H46A 108.4 . .
C45 N46 H46A 108.4 . .
C47 N46 H46B 108.4 . .
C45 N46 H46B 108.4 . .
H46A N46 H46B 107.5 . .
N46 C47 C35 116.2(6) . 3_755
N46 C47 H47A 108.2 . .
C35 C47 H47A 108.2 3_755 .
N46 C47 H47B 108.2 . .
C35 C47 H47B 108.2 3_755 .
H47A C47 H47B 107.4 . .
H101 O100 H102 107(3) . .
H201 O200 H202 107(3) . .

loop_
_geom_bond_atom_site_label_1
_geom_bond_atom_site_label_2
_geom_bond_distance
_geom_bond_site_symmetry_2
P F16 1.530(6) .
P F12 1.536(5) .
P F14 1.538(5) .
P F11 1.545(5) .
P F15 1.557(5) .
P F13 1.559(5) .
O18 C17 1.236(7) .
O19 C17 1.261(8) .
C17 C11 1.491(9) .
C11 C12 1.362(9) .
C11 C16 1.374(9) .
C12 C13 1.373(9) .
C12 H12 0.9300 .
C13 C14 1.370(9) .
C13 H13 0.9300 .
C14 C15 1.381(9) .
C14 C24 1.487(8) .
C15 C16 1.368(8) .
C15 H15 0.9300 .
C16 H16 0.9300 .
C24 C25 1.373(9) .
C24 C23 1.375(9) .
C23 C22 1.378(9) .
C23 H23 0.9300 .
C22 C21 1.369(9) .
C22 H22 0.9300 .
C21 C26 1.377(9) .
C21 C27 1.490(8) .
C26 C25 1.374(9) .
C26 H26 0.9300 .
C25 H25 0.9300 .
C27 O28 1.234(7) .
C27 O29 1.241(7) .
C35 N36 1.322(8) .
C35 C34 1.359(9) .
C35 C47 1.485(9) 3_755
C34 C33 1.348(10) .
C34 H34A 0.9300 .
C33 C32 1.341(11) .
C33 H33 0.9300 .
C32 C31 1.384(9) .
C32 H32 0.9300 .
C31 N36 1.327(8) .
C31 C37 1.491(10) .
C37 N38 1.469(8) .
C37 H37A 0.9700 .
C37 H37B 0.9700 .
N38 C39 1.469(8) .
N38 H38A 0.9000 .
N38 H38B 0.9000 .
C39 C40 1.487(9) .
C39 H39A 0.9700 .
C39 H39B 0.9700 .
C40 C41 1.515(9) .
C40 H40A 0.9700 .
C40 H40B 0.9700 .
C41 N42 1.485(7) .
C41 H41A 0.9700 .
C41 H41B 0.9700 .
N42 C421 1.471(8) .
N42 C43 1.499(7) .
N42 H42 0.9100 .
C421 H42A 0.9600 .
C421 H42B 0.9600 .
C421 H42C 0.9600 .
C43 C44 1.509(8) .
C43 H43A 0.9700 .
C43 H43B 0.9700 .
C44 C45 1.494(9) .
C44 H44A 0.9700 .
C44 H44B 0.9700 .
C45 N46 1.475(8) .
C45 H45A 0.9700 .
C45 H45B 0.9700 .
N46 C47 1.446(8) .
N46 H46A 0.9000 .
N46 H46B 0.9000 .
C47 C35 1.485(9) 3_755
C47 H47A 0.9700 .
C47 H47B 0.9700 .
O100 H101 0.83(2) .
O100 H102 0.82(2) .
O200 H201 0.82(2) .
O200 H202 0.82(2) .

loop_
_geom_torsion_atom_site_label_1
_geom_torsion_atom_site_label_2
_geom_torsion_atom_site_label_3
_geom_torsion_atom_site_label_4
_geom_torsion
_geom_torsion_site_symmetry_1
_geom_torsion_site_symmetry_4
O18 C17 C11 C12 -154.2(6) . .
O19 C17 C11 C12 24.4(8) . .
O18 C17 C11 C16 25.4(8) . .
O19 C17 C11 C16 -156.1(6) . .
C16 C11 C12 C13 -0.9(9) . .
C17 C11 C12 C13 178.6(6) . .
C11 C12 C13 C14 1.7(10) . .
C12 C13 C14 C15 -1.3(10) . .
C12 C13 C14 C24 -179.0(6) . .
C13 C14 C15 C16 0.3(10) . .
C24 C14 C15 C16 177.9(6) . .
C14 C15 C16 C11 0.4(10) . .
C12 C11 C16 C15 -0.1(9) . .
C17 C11 C16 C15 -179.7(6) . .
C13 C14 C24 C25 -138.3(7) . .
C15 C14 C24 C25 44.1(9) . .
C13 C14 C24 C23 40.0(9) . .
C15 C14 C24 C23 -137.6(7) . .
C25 C24 C23 C22 -0.2(10) . .
C14 C24 C23 C22 -178.5(6) . .
C24 C23 C22 C21 1.0(11) . .
C23 C22 C21 C26 -1.4(10) . .
C23 C22 C21 C27 177.9(6) . .
C22 C21 C26 C25 1.0(10) . .
C27 C21 C26 C25 -178.3(6) . .
C23 C24 C25 C26 -0.3(10) . .
C14 C24 C25 C26 178.1(6) . .
C21 C26 C25 C24 -0.1(11) . .
C22 C21 C27 O28 -169.6(6) . .
C26 C21 C27 O28 9.7(10) . .
C22 C21 C27 O29 10.5(10) . .
C26 C21 C27 O29 -170.2(6) . .
N36 C35 C34 C33 0.9(11) . .
C47 C35 C34 C33 178.5(8) 3_755 .
C35 C34 C33 C32 0.1(13) . .
C34 C33 C32 C31 -0.7(13) . .
C33 C32 C31 N36 0.4(11) . .
C33 C32 C31 C37 -176.9(7) . .
C34 C35 N36 C31 -1.1(9) . .
C47 C35 N36 C31 -178.8(5) 3_755 .
C32 C31 N36 C35 0.5(9) . .
C37 C31 N36 C35 177.9(5) . .
N36 C31 C37 N38 20.5(8) . .
C32 C31 C37 N38 -162.0(6) . .
C31 C37 N38 C39 171.8(5) . .
C37 N38 C39 C40 -169.5(6) . .
N38 C39 C40 C41 -179.8(5) . .
C39 C40 C41 N42 -170.8(5) . .
C40 C41 N42 C421 -172.5(5) . .
C40 C41 N42 C43 62.1(7) . .
C421 N42 C43 C44 42.8(7) . .
C41 N42 C43 C44 165.2(5) . .
N42 C43 C44 C45 159.8(5) . .
C43 C44 C45 N46 -88.8(7) . .
C44 C45 N46 C47 -77.9(7) . .
C45 N46 C47 C35 -177.3(5) . 3_755
